data_1533020
loop_
_publ_author_name
'Qi Zeming'
'Li Aixia'
'Su Fenglian'
'Zhao Zongyan'
'Zhou Shengming'
'Liu Yanmei'

_publ_section_title
;
 X-ray diffraction analysis of Zn0.85 Co0.15 O powder and thin films
;
_journal_name_full 'Materials Research Bulletin'
_journal_page_first 1791
_journal_page_last 1796
_journal_volume 38
_journal_year 2003
_chemical_formula_sum 'Co0.15 O Zn0.85'
_chemical_name_systematic '(Zn0.85 Co0.15) O'
_space_group_IT_number 186
_symmetry_space_group_name_Hall 'P 6c -2c'
_symmetry_space_group_name_H-M 'P 63 m c'
_cell_angle_alpha 90
_cell_angle_beta 90
_cell_angle_gamma 120
_cell_formula_units_Z 2
_cell_length_a 3.2538
_cell_length_b 3.2538
_cell_length_c 5.2044
_cell_volume 47.718
_citation_journal_id_ASTM MRBUAC
_cod_data_source_file QiZeming_MRBUAC_2003_530.cif
_cod_data_source_block Co0.15O1Zn0.85
_cod_original_cell_volume 47.71808
_cod_original_formula_sum 'Co0.15 O1 Zn0.85'
_cod_database_code 1533020

loop_
_symmetry_equiv_pos_as_xyz
x,y,z
x-y,x,z+1/2
-y,x-y,z
-x,-y,z+1/2
-x+y,-x,z
y,-x+y,z+1/2
y,x,z+1/2
-x+y,y,z
-x,-x+y,z+1/2
-y,-x,z
x-y,-y,z+1/2
x,x-y,z

loop_
_atom_site_label
_atom_site_type_symbol
_atom_site_fract_x
_atom_site_fract_y
_atom_site_fract_z
_atom_site_occupancy
_atom_site_U_iso_or_equiv
Co1 Co+2 0.3333 0.6667 0 0.15 0.0
O1 O-2 0.3333 0.6667 0.3815 1 0.0
Zn1 Zn+2 0.3333 0.6667 0 0.85 0.0
